data_7718845
loop_
_publ_author_name
'Sahu, Priyanka'
'Jana, Narayan Ch'
'Das, Ananya'
'Chatterjee, Nabanita'
'Gach-Janczak, Katarzyna'
'Dinda, Joydev'

_publ_section_title
;
 Mitochondria-mediated anti-proliferation of triple-negative breast cancer
 cells by Pd(II)-, Pt(II)-, and Au(III)-NHC complexes of NCN pincers.
;
_journal_issue 25
_journal_name_full 'Dalton transactions (Cambridge, England : 2003)'
_journal_page_first 10003
_journal_page_last 10021
_journal_paper_doi 10.1039/d5dt00471c
_journal_volume 54
_journal_year 2025
_chemical_formula_moiety 'C21 H20 Au Cl N6, 2(Au0.5 Cl), F6 P, 1.75[C2H3N]'
_chemical_formula_sum 'C24.5 H25.25 Au2 Cl3 F6 N7.75 P'
_chemical_formula_weight 1073.53
_space_group_crystal_system monoclinic
_space_group_IT_number 14
_space_group_name_Hall '-P 2ybc'
_space_group_name_H-M_alt 'P 1 21/c 1'
_atom_sites_solution_hydrogens geom
_atom_sites_solution_primary dual
_audit_creation_date 2025-04-08
_audit_creation_method
;
Olex2 1.5
(compiled 2024.02.16 svn.r378c4104 for OlexSys, GUI svn.r6928)
;
_audit_update_record
;
2025-05-16 deposited with the CCDC.	2025-05-21 downloaded from the CCDC.
;
_cell_angle_alpha 90
_cell_angle_beta 115.743(11)
_cell_angle_gamma 90
_cell_formula_units_Z 4
_cell_length_a 12.7889(13)
_cell_length_b 20.0668(14)
_cell_length_c 14.4403(12)
_cell_measurement_reflns_used 4893
_cell_measurement_temperature 228(8)
_cell_measurement_theta_max 29.2350
_cell_measurement_theta_min 1.7970
_cell_volume 3338.0(6)
_computing_cell_refinement 'CrysAlisPro 1.171.42.49 (Rigaku OD, 2022)'
_computing_data_collection 'CrysAlisPro 1.171.42.49 (Rigaku OD, 2022)'
_computing_data_reduction 'CrysAlisPro 1.171.42.49 (Rigaku OD, 2022)'
_computing_molecular_graphics 'Olex2 1.5 (Dolomanov et al., 2009)'
_computing_publication_material 'Olex2 1.5 (Dolomanov et al., 2009)'
_computing_structure_refinement 'SHELXL 2016/6 (Sheldrick, 2015)'
_computing_structure_solution 'SHELXT 2014/5 (Sheldrick, 2014)'
_diffrn_ambient_temperature 227.15
_diffrn_detector_area_resol_mean 5.8140
_diffrn_detector_type 'Pilatus 200K'
_diffrn_measured_fraction_theta_full 0.977
_diffrn_measured_fraction_theta_max 0.751
_diffrn_measurement_details
;
List of Runs (angles in degrees, time in seconds):

  # Type    Start    End  Width  t~exp~   \w     \q     \k     \f   Frames
#--------------------------------------------------------------------------
  1  \w    -64.00 -22.00   0.50    4.11    --    1.16 -16.00 -40.00   84
  2  \w     33.00  60.00   0.50    4.11    --    1.16-146.00 -50.00   54
  3  \w    -13.00  23.00   0.50    4.11    --   -2.25 -99.00  30.00   72
  4  \w      0.00  59.00   0.50    4.11    --   -2.25  37.00 150.00  118
  5  \w    -11.00  20.00   0.50    4.11    --   -2.25  77.00  90.00   62
;
_diffrn_measurement_device 'four-circle diffractometer'
_diffrn_measurement_device_type 'SuperNova, Dual, Cu at home/near, Pilatus 200K'
_diffrn_measurement_method '\w scans'
_diffrn_radiation_type MoK\a
_diffrn_radiation_wavelength 0.71073
_diffrn_reflns_av_R_equivalents 0.0800
_diffrn_reflns_av_unetI/netI 0.1009
_diffrn_reflns_Laue_measured_fraction_full 0.977
_diffrn_reflns_Laue_measured_fraction_max 0.751
_diffrn_reflns_limit_h_max 16
_diffrn_reflns_limit_h_min -16
_diffrn_reflns_limit_k_max 24
_diffrn_reflns_limit_k_min -24
_diffrn_reflns_limit_l_max 16
_diffrn_reflns_limit_l_min -17
_diffrn_reflns_number 19598
_diffrn_reflns_point_group_measured_fraction_full 0.977
_diffrn_reflns_point_group_measured_fraction_max 0.751
_diffrn_reflns_theta_full 25.242
_diffrn_reflns_theta_max 29.641
_diffrn_reflns_theta_min 1.866
_exptl_absorpt_coefficient_mu 9.131
_exptl_absorpt_correction_T_max 1.00000
_exptl_absorpt_correction_T_min 0.07649
_exptl_absorpt_correction_type multi-scan
_exptl_absorpt_process_details
;
CrysAlisPro 1.171.42.49 (Rigaku Oxford Diffraction, 2022)
Empirical absorption correction using spherical harmonics,
implemented in SCALE3 ABSPACK scaling algorithm.
;
_exptl_crystal_colour 'clear light silver'
_exptl_crystal_density_diffrn 2.136
_exptl_crystal_description block
_exptl_crystal_F_000 2018
_exptl_crystal_size_max 0.2
_exptl_crystal_size_mid 0.2
_exptl_crystal_size_min 0.1
_refine_diff_density_max 1.738
_refine_diff_density_min -1.816
_refine_diff_density_rms 0.197
_refine_ls_extinction_method none
_refine_ls_goodness_of_fit_ref 1.067
_refine_ls_hydrogen_treatment constr
_refine_ls_matrix_type full
_refine_ls_number_parameters 369
_refine_ls_number_reflns 7079
_refine_ls_number_restraints 0
_refine_ls_restrained_S_all 1.067
_refine_ls_R_factor_all 0.0993
_refine_ls_R_factor_gt 0.0600
_refine_ls_shift/su_max 0.001
_refine_ls_shift/su_mean 0.000
_refine_ls_structure_factor_coef Fsqd
_refine_ls_weighting_details 'w=1/[\s^2^(Fo^2^)+(0.0776P)^2^+0.3126P] where P=(Fo^2^+2Fc^2^)/3'
_refine_ls_weighting_scheme calc
_refine_ls_wR_factor_gt 0.1542
_refine_ls_wR_factor_ref 0.1686
_reflns_Friedel_coverage 0.000
_reflns_number_gt 4438
_reflns_number_total 7079
_reflns_threshold_expression 'I > 2\s(I)'
_cod_data_source_file d5dt00471c2.cif
_cod_data_source_block complex-4
_cod_depositor_comments 'Adding full bibliography for 7718845--7718846.cif.'
_cod_original_formula_sum 'C24.50 H25.25 Au2 Cl3 F6 N7.75 P'
_cod_database_code 7718845
_shelx_shelxl_version_number 2016/6
_shelx_space_group_comment
;
The symmetry employed for this shelxl refinement is uniquely defined
by the following loop, which should always be used as a source of
symmetry information in preference to the above space-group names.
They are only intended as comments.
;
_shelx_estimated_absorpt_t_max 0.462
_shelx_estimated_absorpt_t_min 0.262
_olex2_refinement_description
;
1. Fixed Uiso
 At 1.2 times of:
  All C(H) groups, All C(H,H) groups
 At 1.5 times of:
  All C(H,H,H) groups
2. Others
 Fixed Sof: Au3(0.5) Cl4(0.5) Cl3(0.5)
3.a Secondary CH2 refined with riding coordinates:
 C9(H9A,H9B), C13(H13A,H13B)
3.b Aromatic/amide H refined with riding coordinates:
 C12(H12), C5(H5), C2(H2), C20(H20), C11(H11), C18(H18), C4(H4), C17(H17),
 C19(H19), C3(H3)
3.c Idealised Me refined as rotating group:
 C7(H7A,H7B,H7C), C15(H15A,H15B,H15C)
;
_olex2_submission_special_instructions 'No special instructions were received'
_oxdiff_exptl_absorpt_empirical_details
;
Empirical correction (ABSPACK) includes:
- Absorption correction using spherical harmonics
- Frame scaling
;

loop_
_space_group_symop_operation_xyz
'x, y, z'
'-x, y+1/2, -z+1/2'
'-x, -y, -z'
'x, -y-1/2, z-1/2'

loop_
_atom_site_label
_atom_site_type_symbol
_atom_site_fract_x
_atom_site_fract_y
_atom_site_fract_z
_atom_site_U_iso_or_equiv
_atom_site_adp_type
_atom_site_occupancy
_atom_site_site_symmetry_order
_atom_site_calc_flag
_atom_site_refinement_flags_posn
_atom_site_refinement_flags_adp
_atom_site_refinement_flags_occupancy
_atom_site_disorder_assembly
_atom_site_disorder_group
Au1 Au 0.20516(4) 0.41128(2) 0.30598(3) 0.03844(16) Uani 1 1 d . . . . .
Au2 Au 0.500000 0.500000 0.500000 0.0611(2) Uani 1 2 d S . P . .
Au3 Au 0.19938(13) 0.25044(7) 0.18986(12) 0.0896(4) Uani 0.5 1 d . . P . .
Cl1 Cl 0.0246(3) 0.44193(19) 0.2904(2) 0.0625(8) Uani 1 1 d . . . . .
P1 P 0.5683(3) 0.13440(17) 0.5215(3) 0.0557(8) Uani 1 1 d . . . . .
Cl2 Cl 0.3583(4) 0.5610(2) 0.3821(3) 0.0815(11) Uani 1 1 d . . . . .
N1 N 0.1556(8) 0.4205(4) 0.1514(6) 0.039(2) Uani 1 1 d . . . . .
Cl4 Cl 0.2425(9) 0.2813(4) 0.0661(7) 0.097(3) Uani 0.5 1 d . . P . .
F5 F 0.5818(8) 0.0873(4) 0.4386(6) 0.081(2) Uani 1 1 d . . . . .
N3 N 0.4111(8) 0.4055(4) 0.2622(6) 0.038(2) Uani 1 1 d . . . . .
N4 N 0.4329(8) 0.3429(4) 0.3878(6) 0.040(2) Uani 1 1 d . . . . .
N5 N 0.2739(9) 0.4011(5) 0.4612(6) 0.045(2) Uani 1 1 d . . . . .
N2 N 0.1796(9) 0.4446(4) 0.0141(6) 0.046(2) Uani 1 1 d . . . . .
F3 F 0.6998(8) 0.1196(5) 0.5967(6) 0.090(3) Uani 1 1 d . . . . .
F2 F 0.5528(10) 0.1821(5) 0.6027(6) 0.104(3) Uani 1 1 d . . . . .
F1 F 0.6067(10) 0.1946(4) 0.4733(8) 0.104(3) Uani 1 1 d . . . . .
F6 F 0.4381(8) 0.1478(5) 0.4416(7) 0.111(3) Uani 1 1 d . . . . .
F4 F 0.5315(11) 0.0729(5) 0.5692(9) 0.115(4) Uani 1 1 d . . . . .
N6 N 0.3866(9) 0.3634(4) 0.6134(7) 0.050(2) Uani 1 1 d . . . . .
C10 C 0.3625(9) 0.3862(5) 0.3198(7) 0.037(2) Uani 1 1 d . . . . .
C8 C 0.2323(10) 0.4399(5) 0.1161(8) 0.039(2) Uani 1 1 d . . . . .
C6 C 0.0633(10) 0.4244(5) -0.0193(8) 0.040(2) Uani 1 1 d . . . . .
C1 C 0.0510(10) 0.4083(5) 0.0682(8) 0.043(3) Uani 1 1 d . . . . .
Cl3 Cl 0.1570(10) 0.2249(7) 0.3164(8) 0.125(4) Uani 0.5 1 d . . P . .
C14 C 0.3557(10) 0.3574(5) 0.5128(7) 0.040(2) Uani 1 1 d . . . . .
C9 C 0.3553(9) 0.4558(6) 0.1780(8) 0.045(3) Uani 1 1 d . . . . .
H9A H 0.362120 0.500285 0.208146 0.054 Uiso 1 1 calc R U . . .
H9B H 0.395710 0.456230 0.133879 0.054 Uiso 1 1 calc R U . . .
C12 C 0.5291(11) 0.3380(6) 0.3743(8) 0.052(3) Uani 1 1 d . . . . .
H12 H 0.593700 0.311150 0.412894 0.062 Uiso 1 1 calc R U . . .
C5 C -0.0256(12) 0.4166(6) -0.1164(9) 0.058(3) Uani 1 1 d . . . . .
H5 H -0.015130 0.426578 -0.175474 0.070 Uiso 1 1 calc R U . . .
C7 C 0.2290(11) 0.4616(6) -0.0555(8) 0.050(3) Uani 1 1 d . . . . .
H7A H 0.306876 0.478787 -0.016745 0.076 Uiso 1 1 calc R U . . .
H7B H 0.181324 0.495264 -0.103467 0.076 Uiso 1 1 calc R U . . .
H7C H 0.231892 0.422153 -0.093136 0.076 Uiso 1 1 calc R U . . .
C2 C -0.0524(10) 0.3828(6) 0.0610(8) 0.050(3) Uani 1 1 d . . . . .
H2 H -0.061216 0.370718 0.120096 0.059 Uiso 1 1 calc R U . . .
C20 C 0.1839(12) 0.4953(6) 0.5209(9) 0.055(3) Uani 1 1 d . . . . .
H20 H 0.134028 0.513012 0.456468 0.066 Uiso 1 1 calc R U . . .
C11 C 0.5178(11) 0.3782(6) 0.2959(10) 0.056(3) Uani 1 1 d . . . . .
H11 H 0.572708 0.385689 0.269936 0.067 Uiso 1 1 calc R U . . .
C18 C 0.2644(15) 0.4960(8) 0.7104(10) 0.074(4) Uani 1 1 d . . . . .
H18 H 0.264634 0.514804 0.770127 0.089 Uiso 1 1 calc R U . . .
C4 C -0.1274(13) 0.3944(8) -0.1233(9) 0.070(4) Uani 1 1 d . . . . .
H4 H -0.190640 0.391172 -0.188595 0.084 Uiso 1 1 calc R U . . .
C13 C 0.4048(11) 0.3091(5) 0.4647(8) 0.052(3) Uani 1 1 d . . . . .
H13A H 0.475184 0.288959 0.517636 0.062 Uiso 1 1 calc R U . . .
H13B H 0.348491 0.273439 0.431463 0.062 Uiso 1 1 calc R U . . .
C21 C 0.2536(10) 0.4409(6) 0.5322(8) 0.042(3) Uani 1 1 d . . . . .
C17 C 0.3323(13) 0.4441(7) 0.7190(10) 0.064(4) Uani 1 1 d . . . . .
H17 H 0.383110 0.426736 0.783442 0.077 Uiso 1 1 calc R U . . .
C16 C 0.3245(12) 0.4171(6) 0.6292(9) 0.056(3) Uani 1 1 d . . . . .
C19 C 0.1939(15) 0.5229(7) 0.6166(12) 0.078(5) Uani 1 1 d . . . . .
H19 H 0.150137 0.560928 0.614614 0.094 Uiso 1 1 calc R U . . .
C3 C -0.1431(11) 0.3756(7) -0.0366(9) 0.061(3) Uani 1 1 d . . . . .
H3 H -0.214732 0.358209 -0.044500 0.073 Uiso 1 1 calc R U . . .
C15 C 0.4789(13) 0.3231(7) 0.6968(9) 0.070(4) Uani 1 1 d . . . . .
H15A H 0.484403 0.279526 0.670148 0.105 Uiso 1 1 calc R U . . .
H15B H 0.458951 0.317970 0.753986 0.105 Uiso 1 1 calc R U . . .
H15C H 0.552986 0.345808 0.720096 0.105 Uiso 1 1 calc R U . . .

loop_
_atom_site_aniso_label
_atom_site_aniso_U_11
_atom_site_aniso_U_22
_atom_site_aniso_U_33
_atom_site_aniso_U_23
_atom_site_aniso_U_13
_atom_site_aniso_U_12
Au1 0.0464(3) 0.0466(3) 0.0306(2) 0.00236(17) 0.02442(19) 0.00162(19)
Au2 0.0757(5) 0.0680(5) 0.0419(4) -0.0142(3) 0.0279(4) -0.0265(4)
Au3 0.0761(9) 0.0726(8) 0.1106(11) -0.0065(7) 0.0316(8) 0.0030(6)
Cl1 0.0511(19) 0.096(2) 0.0536(18) 0.0046(16) 0.0349(15) 0.0096(17)
P1 0.062(2) 0.058(2) 0.0551(19) 0.0114(15) 0.0329(17) 0.0122(16)
Cl2 0.088(3) 0.093(3) 0.058(2) 0.0023(18) 0.0261(19) -0.015(2)
N1 0.039(5) 0.056(6) 0.022(4) 0.007(4) 0.013(4) 0.004(4)
Cl4 0.130(8) 0.069(5) 0.114(6) 0.005(4) 0.072(6) 0.049(5)
F5 0.088(6) 0.089(6) 0.058(5) -0.014(4) 0.024(4) 0.022(5)
N3 0.041(5) 0.042(5) 0.041(5) -0.003(4) 0.026(4) -0.006(4)
N4 0.049(6) 0.045(5) 0.031(5) 0.005(4) 0.022(4) 0.011(4)
N5 0.058(6) 0.059(6) 0.023(4) 0.001(4) 0.022(4) -0.003(5)
N2 0.066(7) 0.043(5) 0.041(5) 0.013(4) 0.035(5) 0.014(5)
F3 0.074(6) 0.103(6) 0.083(6) 0.016(5) 0.025(5) 0.026(5)
F2 0.147(9) 0.102(7) 0.078(6) 0.002(5) 0.063(6) 0.044(6)
F1 0.149(9) 0.068(5) 0.132(8) 0.033(5) 0.096(7) 0.013(6)
F6 0.060(6) 0.127(8) 0.113(7) -0.030(6) 0.007(5) 0.032(6)
F4 0.137(9) 0.099(7) 0.160(10) 0.024(6) 0.113(8) -0.008(6)
N6 0.072(7) 0.046(5) 0.040(5) 0.008(4) 0.031(5) -0.006(5)
C10 0.037(6) 0.042(6) 0.033(5) -0.010(4) 0.016(5) -0.007(5)
C8 0.051(7) 0.043(6) 0.038(6) 0.003(4) 0.032(5) -0.005(5)
C6 0.051(7) 0.035(6) 0.041(6) 0.008(4) 0.027(5) 0.007(5)
C1 0.043(7) 0.053(6) 0.039(6) 0.003(5) 0.024(5) 0.011(5)
Cl3 0.099(8) 0.175(11) 0.098(7) -0.003(7) 0.039(6) -0.018(7)
C14 0.056(7) 0.034(5) 0.032(6) 0.003(4) 0.022(5) -0.010(5)
C9 0.041(6) 0.059(7) 0.038(6) 0.016(5) 0.021(5) -0.004(5)
C12 0.053(8) 0.056(7) 0.042(6) -0.003(5) 0.017(6) 0.009(6)
C5 0.064(9) 0.070(8) 0.046(7) 0.004(6) 0.027(6) 0.008(7)
C7 0.070(8) 0.063(7) 0.030(6) 0.007(5) 0.033(6) 0.004(6)
C2 0.043(7) 0.065(7) 0.041(6) 0.000(5) 0.018(5) 0.005(6)
C20 0.069(9) 0.063(8) 0.047(7) 0.000(5) 0.037(6) -0.005(7)
C11 0.047(8) 0.067(8) 0.066(8) -0.007(6) 0.035(6) -0.002(6)
C18 0.109(13) 0.089(11) 0.046(8) -0.012(7) 0.054(9) -0.019(9)
C4 0.057(9) 0.108(11) 0.034(7) -0.005(7) 0.007(6) 0.012(8)
C13 0.070(9) 0.044(6) 0.046(7) 0.000(5) 0.029(6) 0.009(6)
C21 0.049(7) 0.050(6) 0.040(6) 0.004(5) 0.029(5) 0.001(5)
C17 0.093(11) 0.067(9) 0.056(8) -0.020(6) 0.054(8) -0.018(8)
C16 0.065(9) 0.065(8) 0.048(7) -0.002(6) 0.034(6) -0.004(7)
C19 0.106(13) 0.073(9) 0.098(12) -0.007(8) 0.084(11) 0.015(9)
C3 0.037(7) 0.082(9) 0.052(8) -0.007(6) 0.008(6) -0.001(6)
C15 0.074(10) 0.074(9) 0.044(7) 0.023(6) 0.008(6) 0.031(8)

loop_
_atom_type_symbol
_atom_type_description
_atom_type_scat_dispersion_real
_atom_type_scat_dispersion_imag
_atom_type_scat_source
C C 0.0033 0.0016 'International Tables Vol C Tables 4.2.6.8 and 6.1.1.4'
H H 0.0000 0.0000 'International Tables Vol C Tables 4.2.6.8 and 6.1.1.4'
Au Au -2.0133 8.8022 'International Tables Vol C Tables 4.2.6.8 and 6.1.1.4'
Cl Cl 0.1484 0.1585 'International Tables Vol C Tables 4.2.6.8 and 6.1.1.4'
F F 0.0171 0.0103 'International Tables Vol C Tables 4.2.6.8 and 6.1.1.4'
N N 0.0061 0.0033 'International Tables Vol C Tables 4.2.6.8 and 6.1.1.4'
P P 0.1023 0.0942 'International Tables Vol C Tables 4.2.6.8 and 6.1.1.4'

loop_
_geom_angle_atom_site_label_1
_geom_angle_atom_site_label_2
_geom_angle_atom_site_label_3
_geom_angle
_geom_angle_site_symmetry_1
_geom_angle_site_symmetry_3
_geom_angle_publ_flag
N1 Au1 Cl1 92.7(3) . . ?
N5 Au1 Cl1 94.0(3) . . ?
N5 Au1 N1 173.2(4) . . ?
C10 Au1 Cl1 179.1(3) . . ?
C10 Au1 N1 87.3(4) . . ?
C10 Au1 N5 86.0(4) . . ?
Cl2 Au2 Cl2 180.0 3_666 . ?
Cl4 Au3 Cl3 177.0(4) . . ?
F3 P1 F5 88.6(5) . . ?
F3 P1 F2 92.4(5) . . ?
F2 P1 F5 179.0(5) . . ?
F1 P1 F5 88.0(5) . . ?
F1 P1 F3 90.3(6) . . ?
F1 P1 F2 91.5(5) . . ?
F1 P1 F6 88.8(6) . . ?
F1 P1 F4 178.7(6) . . ?
F6 P1 F5 88.7(5) . . ?
F6 P1 F3 177.1(5) . . ?
F6 P1 F2 90.4(5) . . ?
F4 P1 F5 90.8(5) . . ?
F4 P1 F3 89.0(6) . . ?
F4 P1 F2 89.6(6) . . ?
F4 P1 F6 91.9(7) . . ?
C8 N1 Au1 120.5(7) . . ?
C8 N1 C1 108.3(8) . . ?
C1 N1 Au1 131.1(7) . . ?
C10 N3 C9 122.0(9) . . ?
C10 N3 C11 109.8(9) . . ?
C11 N3 C9 127.9(9) . . ?
C10 N4 C12 108.3(9) . . ?
C10 N4 C13 123.4(9) . . ?
C12 N4 C13 128.3(9) . . ?
C14 N5 Au1 123.1(7) . . ?
C14 N5 C21 108.5(8) . . ?
C21 N5 Au1 128.2(7) . . ?
C8 N2 C6 108.1(8) . . ?
C8 N2 C7 128.6(10) . . ?
C6 N2 C7 123.1(9) . . ?
C14 N6 C16 108.8(9) . . ?
C14 N6 C15 125.5(10) . . ?
C16 N6 C15 125.5(9) . . ?
N3 C10 Au1 127.1(8) . . ?
N3 C10 N4 108.1(9) . . ?
N4 C10 Au1 124.7(8) . . ?
N1 C8 C9 126.6(9) . . ?
N2 C8 N1 109.7(10) . . ?
N2 C8 C9 123.6(9) . . ?
C1 C6 N2 106.1(9) . . ?
C5 C6 N2 131.5(10) . . ?
C5 C6 C1 122.3(11) . . ?
N1 C1 C6 107.6(10) . . ?
N1 C1 C2 132.0(10) . . ?
C2 C1 C6 120.3(10) . . ?
N5 C14 N6 109.9(9) . . ?
N5 C14 C13 124.3(9) . . ?
N6 C14 C13 125.7(10) . . ?
N3 C9 H9A 109.5 . . ?
N3 C9 H9B 109.5 . . ?
C8 C9 N3 110.8(8) . . ?
C8 C9 H9A 109.5 . . ?
C8 C9 H9B 109.5 . . ?
H9A C9 H9B 108.1 . . ?
N4 C12 H12 126.0 . . ?
N4 C12 C11 108.1(10) . . ?
C11 C12 H12 126.0 . . ?
C6 C5 H5 121.3 . . ?
C4 C5 C6 117.3(11) . . ?
C4 C5 H5 121.3 . . ?
N2 C7 H7A 109.5 . . ?
N2 C7 H7B 109.5 . . ?
N2 C7 H7C 109.5 . . ?
H7A C7 H7B 109.5 . . ?
H7A C7 H7C 109.5 . . ?
H7B C7 H7C 109.5 . . ?
C1 C2 H2 121.1 . . ?
C1 C2 C3 117.8(11) . . ?
C3 C2 H2 121.1 . . ?
C21 C20 H20 123.0 . . ?
C21 C20 C19 114.1(12) . . ?
C19 C20 H20 123.0 . . ?
N3 C11 H11 127.2 . . ?
C12 C11 N3 105.5(10) . . ?
C12 C11 H11 127.2 . . ?
C17 C18 H18 119.2 . . ?
C17 C18 C19 121.6(12) . . ?
C19 C18 H18 119.2 . . ?
C5 C4 H4 118.9 . . ?
C5 C4 C3 122.3(12) . . ?
C3 C4 H4 118.9 . . ?
N4 C13 C14 110.1(9) . . ?
N4 C13 H13A 109.6 . . ?
N4 C13 H13B 109.6 . . ?
C14 C13 H13A 109.6 . . ?
C14 C13 H13B 109.6 . . ?
H13A C13 H13B 108.2 . . ?
C20 C21 N5 132.7(10) . . ?
C20 C21 C16 120.1(10) . . ?
C16 C21 N5 107.1(10) . . ?
C18 C17 H17 121.7 . . ?
C18 C17 C16 116.5(14) . . ?
C16 C17 H17 121.7 . . ?
C21 C16 N6 105.5(9) . . ?
C17 C16 N6 129.7(12) . . ?
C17 C16 C21 124.7(13) . . ?
C20 C19 H19 118.5 . . ?
C18 C19 C20 122.9(13) . . ?
C18 C19 H19 118.5 . . ?
C2 C3 C4 119.8(13) . . ?
C2 C3 H3 120.1 . . ?
C4 C3 H3 120.1 . . ?
N6 C15 H15A 109.5 . . ?
N6 C15 H15B 109.5 . . ?
N6 C15 H15C 109.5 . . ?
H15A C15 H15B 109.5 . . ?
H15A C15 H15C 109.5 . . ?
H15B C15 H15C 109.5 . . ?

loop_
_geom_bond_atom_site_label_1
_geom_bond_atom_site_label_2
_geom_bond_distance
_geom_bond_site_symmetry_2
_geom_bond_publ_flag
Au1 Cl1 2.304(3) . ?
Au1 N1 2.047(7) . ?
Au1 N5 2.032(8) . ?
Au1 C10 1.999(11) . ?
Au2 Cl2 2.236(4) . ?
Au2 Cl2 2.236(4) 3_666 ?
Au3 Cl4 2.177(9) . ?
Au3 Cl3 2.181(11) . ?
P1 F5 1.592(8) . ?
P1 F3 1.584(9) . ?
P1 F2 1.591(8) . ?
P1 F1 1.577(8) . ?
P1 F6 1.583(9) . ?
P1 F4 1.581(9) . ?
N1 C8 1.345(13) . ?
N1 C1 1.377(14) . ?
N3 C10 1.294(12) . ?
N3 C9 1.500(13) . ?
N3 C11 1.351(15) . ?
N4 C10 1.326(13) . ?
N4 C12 1.329(15) . ?
N4 C13 1.473(13) . ?
N5 C14 1.320(14) . ?
N5 C21 1.409(13) . ?
N2 C8 1.330(13) . ?
N2 C6 1.410(15) . ?
N2 C7 1.441(13) . ?
N6 C14 1.335(12) . ?
N6 C16 1.414(15) . ?
N6 C15 1.505(14) . ?
C8 C9 1.467(15) . ?
C6 C1 1.379(14) . ?
C6 C5 1.377(17) . ?
C1 C2 1.378(16) . ?
C14 C13 1.482(15) . ?
C9 H9A 0.9800 . ?
C9 H9B 0.9800 . ?
C12 H12 0.9400 . ?
C12 C11 1.347(16) . ?
C5 H5 0.9400 . ?
C5 C4 1.339(19) . ?
C7 H7A 0.9700 . ?
C7 H7B 0.9700 . ?
C7 H7C 0.9700 . ?
C2 H2 0.9400 . ?
C2 C3 1.391(16) . ?
C20 H20 0.9400 . ?
C20 C21 1.374(16) . ?
C20 C19 1.442(17) . ?
C11 H11 0.9400 . ?
C18 H18 0.9400 . ?
C18 C17 1.33(2) . ?
C18 C19 1.37(2) . ?
C4 H4 0.9400 . ?
C4 C3 1.403(18) . ?
C13 H13A 0.9800 . ?
C13 H13B 0.9800 . ?
C21 C16 1.381(16) . ?
C17 H17 0.9400 . ?
C17 C16 1.369(16) . ?
C19 H19 0.9400 . ?
C3 H3 0.9400 . ?
C15 H15A 0.9700 . ?
C15 H15B 0.9700 . ?
C15 H15C 0.9700 . ?

loop_
_geom_torsion_atom_site_label_1
_geom_torsion_atom_site_label_2
_geom_torsion_atom_site_label_3
_geom_torsion_atom_site_label_4
_geom_torsion
_geom_torsion_site_symmetry_1
_geom_torsion_site_symmetry_2
_geom_torsion_site_symmetry_3
_geom_torsion_site_symmetry_4
_geom_torsion_publ_flag
Au1 N1 C8 N2 -177.8(6) . . . . ?
Au1 N1 C8 C9 0.7(15) . . . . ?
Au1 N1 C1 C6 178.4(7) . . . . ?
Au1 N1 C1 C2 -3.9(18) . . . . ?
Au1 N5 C14 N6 178.0(7) . . . . ?
Au1 N5 C14 C13 -2.2(15) . . . . ?
Au1 N5 C21 C20 1.3(18) . . . . ?
Au1 N5 C21 C16 -176.6(8) . . . . ?
N1 C8 C9 N3 43.4(15) . . . . ?
N1 C1 C2 C3 -179.0(11) . . . . ?
N4 C12 C11 N3 -1.5(13) . . . . ?
N5 C14 C13 N4 46.7(15) . . . . ?
N5 C21 C16 N6 0.5(13) . . . . ?
N5 C21 C16 C17 178.0(11) . . . . ?
N2 C8 C9 N3 -138.4(10) . . . . ?
N2 C6 C1 N1 1.8(11) . . . . ?
N2 C6 C1 C2 -176.3(10) . . . . ?
N2 C6 C5 C4 178.0(12) . . . . ?
N6 C14 C13 N4 -133.4(11) . . . . ?
C10 N3 C9 C8 -46.3(13) . . . . ?
C10 N3 C11 C12 3.2(13) . . . . ?
C10 N4 C12 C11 -0.8(13) . . . . ?
C10 N4 C13 C14 -44.5(14) . . . . ?
C8 N1 C1 C6 -3.4(12) . . . . ?
C8 N1 C1 C2 174.3(12) . . . . ?
C8 N2 C6 C1 0.5(11) . . . . ?
C8 N2 C6 C5 -176.1(12) . . . . ?
C6 N2 C8 N1 -2.6(12) . . . . ?
C6 N2 C8 C9 178.9(10) . . . . ?
C6 C1 C2 C3 -1.4(17) . . . . ?
C6 C5 C4 C3 -4(2) . . . . ?
C1 N1 C8 N2 3.8(12) . . . . ?
C1 N1 C8 C9 -177.8(11) . . . . ?
C1 C6 C5 C4 1.9(18) . . . . ?
C1 C2 C3 C4 -0.3(19) . . . . ?
C14 N5 C21 C20 175.7(13) . . . . ?
C14 N5 C21 C16 -2.3(13) . . . . ?
C14 N6 C16 C21 1.5(13) . . . . ?
C14 N6 C16 C17 -175.8(13) . . . . ?
C9 N3 C10 Au1 4.7(14) . . . . ?
C9 N3 C10 N4 -178.8(9) . . . . ?
C9 N3 C11 C12 177.9(10) . . . . ?
C12 N4 C10 Au1 179.4(7) . . . . ?
C12 N4 C10 N3 2.8(12) . . . . ?
C12 N4 C13 C14 133.9(11) . . . . ?
C5 C6 C1 N1 178.7(10) . . . . ?
C5 C6 C1 C2 0.7(17) . . . . ?
C5 C4 C3 C2 3(2) . . . . ?
C7 N2 C8 N1 -177.8(10) . . . . ?
C7 N2 C8 C9 3.7(17) . . . . ?
C7 N2 C6 C1 176.0(9) . . . . ?
C7 N2 C6 C5 -0.5(17) . . . . ?
C20 C21 C16 N6 -177.8(11) . . . . ?
C20 C21 C16 C17 -0.3(19) . . . . ?
C11 N3 C10 Au1 179.8(8) . . . . ?
C11 N3 C10 N4 -3.8(12) . . . . ?
C11 N3 C9 C8 139.6(11) . . . . ?
C18 C17 C16 N6 178.3(13) . . . . ?
C18 C17 C16 C21 1(2) . . . . ?
C13 N4 C10 Au1 -1.9(14) . . . . ?
C13 N4 C10 N3 -178.5(9) . . . . ?
C13 N4 C12 C11 -179.4(10) . . . . ?
C21 N5 C14 N6 3.3(12) . . . . ?
C21 N5 C14 C13 -176.8(10) . . . . ?
C21 C20 C19 C18 -2(2) . . . . ?
C17 C18 C19 C20 3(2) . . . . ?
C16 N6 C14 N5 -3.0(12) . . . . ?
C16 N6 C14 C13 177.1(11) . . . . ?
C19 C20 C21 N5 -177.4(12) . . . . ?
C19 C20 C21 C16 0.4(17) . . . . ?
C19 C18 C17 C16 -3(2) . . . . ?
C15 N6 C14 N5 -178.8(11) . . . . ?
C15 N6 C14 C13 1.4(18) . . . . ?
C15 N6 C16 C21 177.2(11) . . . . ?
C15 N6 C16 C17 0(2) . . . . ?

loop_
_smtbx_masks_void_nr
_smtbx_masks_void_average_x
_smtbx_masks_void_average_y
_smtbx_masks_void_average_z
_smtbx_masks_void_volume
_smtbx_masks_void_count_electrons
_smtbx_masks_void_content
1 -0.114 0.250 -0.271 357.3 74.6 '3.5 acetonitrile'
2 0.114 0.750 -0.068 357.3 72.3 '3.5 acetonitrile'
